data_7047798
loop_
_publ_author_name
'Pringouri, Konstantina'
'Anwar, Muhammad U.'
'Mansour, Liz'
'Doupnik, Nathan'
'Beldjoudi, Yassine'
'Gavey, Emma L.'
'Pilkington, Melanie'
'Rawson, Jeremy M.'

_publ_section_title
;
 A novel bis-1,2,4-benzothiadiazine pincer ligand: synthesis,
 characterization and first row transition metal complexes.
;
_journal_issue 44
_journal_name_full 'Dalton transactions (Cambridge, England : 2003)'
_journal_page_first 15725
_journal_page_last 15736
_journal_paper_doi 10.1039/c8dt03346c
_journal_volume 47
_journal_year 2018
_chemical_formula_moiety 'C19 H13 N5 S2'
_chemical_formula_sum 'C19 H13 N5 S2'
_chemical_formula_weight 375.46
_space_group_crystal_system triclinic
_space_group_IT_number 2
_space_group_name_Hall '-P 1'
_space_group_name_H-M_alt 'P -1'
_symmetry_space_group_name_Hall '-P 1'
_symmetry_space_group_name_H-M 'P -1'
_atom_sites_solution_hydrogens geom
_audit_creation_date 2018-04-13
_audit_creation_method
;
Olex2 1.2
(compiled 2017.08.10 svn.r3458 for OlexSys, GUI svn.r5381)
;
_audit_update_record
;
2018-10-01 deposited with the CCDC.
2018-10-04 downloaded from the CCDC.
;
_cell_angle_alpha 102.372(19)
_cell_angle_beta 94.93(2)
_cell_angle_gamma 107.958(17)
_cell_formula_units_Z 4
_cell_length_a 11.185(4)
_cell_length_b 12.015(5)
_cell_length_c 13.609(8)
_cell_measurement_reflns_used 9529
_cell_measurement_temperature 293(2)
_cell_measurement_theta_max 26.445
_cell_measurement_theta_min 3.083
_cell_volume 1676.5(14)
_computing_cell_refinement 'SAINT v8.37A (Bruker, 2015)'
_computing_data_collection 'Bruker APEX2'
_computing_data_reduction 'SAINT v8.37A (Bruker, 2015)'
_computing_molecular_graphics 'Olex2 (Dolomanov et al., 2009)'
_computing_publication_material 'Olex2 (Dolomanov et al., 2009)'
_computing_structure_refinement 'XL (Sheldrick, 2008)'
_computing_structure_solution 'ShelXT (Sheldrick, 2015)'
_diffrn_ambient_temperature 293.15
_diffrn_measured_fraction_theta_full 0.998
_diffrn_measured_fraction_theta_max 0.990
_diffrn_measurement_device_type 'Bruker APEX-II CCD'
_diffrn_measurement_method '\f and \w scans'
_diffrn_radiation_type MoK\a
_diffrn_radiation_wavelength 0.71073
_diffrn_reflns_av_R_equivalents 0.0363
_diffrn_reflns_av_unetI/netI 0.0176
_diffrn_reflns_Laue_measured_fraction_full 0.998
_diffrn_reflns_Laue_measured_fraction_max 0.990
_diffrn_reflns_limit_h_max 13
_diffrn_reflns_limit_h_min -13
_diffrn_reflns_limit_k_max 15
_diffrn_reflns_limit_k_min -15
_diffrn_reflns_limit_l_max 17
_diffrn_reflns_limit_l_min -17
_diffrn_reflns_number 62120
_diffrn_reflns_point_group_measured_fraction_full 0.998
_diffrn_reflns_point_group_measured_fraction_max 0.990
_diffrn_reflns_theta_full 25.242
_diffrn_reflns_theta_max 26.480
_diffrn_reflns_theta_min 3.088
_exptl_absorpt_coefficient_mu 0.331
_exptl_absorpt_correction_T_max 0.7454
_exptl_absorpt_correction_T_min 0.6960
_exptl_absorpt_correction_type multi-scan
_exptl_absorpt_process_details
'SADABS-2016/2 (Bruker,2016/2) was used for absorption correction. wR2(int) was 0.0636 before and 0.0537 after correction. The Ratio of minimum to maximum transmission is 0.9337. The \l/2 correction factor is Not present.'
_exptl_crystal_colour orange
_exptl_crystal_colour_primary orange
_exptl_crystal_density_diffrn 1.488
_exptl_crystal_description block
_exptl_crystal_F_000 776
_exptl_crystal_size_max 0.7
_exptl_crystal_size_mid 0.4
_exptl_crystal_size_min 0.12
_refine_diff_density_max 0.610
_refine_diff_density_min -0.506
_refine_diff_density_rms 0.076
_refine_ls_extinction_method none
_refine_ls_goodness_of_fit_ref 1.132
_refine_ls_hydrogen_treatment constr
_refine_ls_matrix_type full
_refine_ls_number_parameters 469
_refine_ls_number_reflns 6843
_refine_ls_number_restraints 0
_refine_ls_restrained_S_all 1.132
_refine_ls_R_factor_all 0.0699
_refine_ls_R_factor_gt 0.0496
_refine_ls_shift/su_max 0.000
_refine_ls_shift/su_mean 0.000
_refine_ls_structure_factor_coef Fsqd
_refine_ls_weighting_details 'w=1/[\s^2^(Fo^2^)+(0.0254P)^2^+3.5298P] where P=(Fo^2^+2Fc^2^)/3'
_refine_ls_weighting_scheme calc
_refine_ls_wR_factor_gt 0.1016
_refine_ls_wR_factor_ref 0.1204
_reflns_Friedel_coverage 0.000
_reflns_number_gt 5555
_reflns_number_total 6843
_reflns_threshold_expression 'I > 2\s(I)'
_cod_data_source_file c8dt03346c2.cif
_cod_data_source_block LH2
_cod_depositor_comments 'Adding full bibliography for 7047794--7047802.cif.'
_cod_original_cell_volume 1676.4(14)
_cod_database_code 7047798
_shelx_shelxl_version_number 2014/7
_shelx_space_group_comment
;
The symmetry employed for this shelxl refinement is uniquely defined
by the following loop, which should always be used as a source of
symmetry information in preference to the above space-group names.
They are only intended as comments.
;
_shelx_estimated_absorpt_t_max 0.961
_shelx_estimated_absorpt_t_min 0.801
_olex2_refinement_description
;
1. Fixed Uiso
 At 1.2 times of:
  All C(H) groups, All N(H) groups
2.a Aromatic/amide H refined with riding coordinates:
 N2(H2), N5(H5), C2(H2A), C3(H3), C4(H4), C5(H5A), C9(H9), C10(H10), C11(H11),
 C15(H15), C16(H16), C17(H17), C18(H18), N7(H7), N10(H10A), C21(H21), C22(H22),
 C23(H23), C24(H24), C28(H28), C29(H29), C30(H30), C34(H34), C35(H35), C36(H36),
  C37(H37)
;
_olex2_submission_special_instructions 'No special instructions were received'

loop_
_space_group_symop_operation_xyz
'x, y, z'
'-x, -y, -z'

loop_
_atom_site_label
_atom_site_type_symbol
_atom_site_fract_x
_atom_site_fract_y
_atom_site_fract_z
_atom_site_U_iso_or_equiv
_atom_site_adp_type
_atom_site_occupancy
_atom_site_site_symmetry_order
_atom_site_calc_flag
_atom_site_refinement_flags_posn
S1 S 0.62372(7) 0.45181(6) 0.67339(5) 0.03089(17) Uani 1 1 d .
S2 S 0.15970(7) 0.97166(6) 0.47714(5) 0.02919(16) Uani 1 1 d .
N1 N 0.5132(2) 0.51983(19) 0.70054(16) 0.0247(5) Uani 1 1 d .
N2 N 0.5561(2) 0.6261(2) 0.57289(17) 0.0248(5) Uani 1 1 d .
H2 H 0.5204 0.6554 0.5312 0.030 Uiso 1 1 calc R
N3 N 0.36795(19) 0.70910(17) 0.60612(15) 0.0175(4) Uani 1 1 d .
N4 N 0.1967(2) 0.90507(19) 0.56793(16) 0.0236(5) Uani 1 1 d .
N5 N 0.3156(2) 0.8119(2) 0.46422(16) 0.0261(5) Uani 1 1 d .
H5 H 0.3303 0.7448 0.4471 0.031 Uiso 1 1 calc R
C1 C 0.7207(2) 0.5402(2) 0.60307(19) 0.0238(5) Uani 1 1 d .
C2 C 0.8406(3) 0.5347(3) 0.5928(2) 0.0348(7) Uani 1 1 d .
H2A H 0.8710 0.4839 0.6228 0.042 Uiso 1 1 calc R
C3 C 0.9156(3) 0.6050(3) 0.5377(3) 0.0412(8) Uani 1 1 d .
H3 H 0.9965 0.6015 0.5309 0.049 Uiso 1 1 calc R
C4 C 0.8710(3) 0.6799(3) 0.4930(3) 0.0400(7) Uani 1 1 d .
H4 H 0.9213 0.7262 0.4555 0.048 Uiso 1 1 calc R
C5 C 0.7504(3) 0.6864(2) 0.5038(2) 0.0288(6) Uani 1 1 d .
H5A H 0.7204 0.7376 0.4741 0.035 Uiso 1 1 calc R
C6 C 0.6754(2) 0.6166(2) 0.55896(19) 0.0214(5) Uani 1 1 d .
C7 C 0.4934(2) 0.5916(2) 0.64832(18) 0.0188(5) Uani 1 1 d .
C8 C 0.3955(2) 0.6492(2) 0.67240(18) 0.0183(5) Uani 1 1 d .
C9 C 0.3428(2) 0.6472(2) 0.76048(19) 0.0228(5) Uani 1 1 d .
H9 H 0.3616 0.6032 0.8045 0.027 Uiso 1 1 calc R
C10 C 0.2610(3) 0.7123(2) 0.7813(2) 0.0268(6) Uani 1 1 d .
H10 H 0.2262 0.7143 0.8411 0.032 Uiso 1 1 calc R
C11 C 0.2311(2) 0.7746(2) 0.7137(2) 0.0235(5) Uani 1 1 d .
H11 H 0.1758 0.8181 0.7264 0.028 Uiso 1 1 calc R
C12 C 0.2867(2) 0.7696(2) 0.62628(18) 0.0183(5) Uani 1 1 d .
C13 C 0.2627(2) 0.8350(2) 0.54948(18) 0.0194(5) Uani 1 1 d .
C14 C 0.3469(2) 0.8936(2) 0.40346(19) 0.0222(5) Uani 1 1 d .
C15 C 0.4416(3) 0.8938(2) 0.3443(2) 0.0260(6) Uani 1 1 d .
H15 H 0.4888 0.8428 0.3480 0.031 Uiso 1 1 calc R
C16 C 0.4662(3) 0.9697(2) 0.2796(2) 0.0283(6) Uani 1 1 d .
H16 H 0.5281 0.9679 0.2384 0.034 Uiso 1 1 calc R
C17 C 0.3988(3) 1.0483(2) 0.2762(2) 0.0281(6) Uani 1 1 d .
H17 H 0.4147 1.0985 0.2320 0.034 Uiso 1 1 calc R
C18 C 0.3077(3) 1.0526(2) 0.3383(2) 0.0262(6) Uani 1 1 d .
H18 H 0.2647 1.1075 0.3375 0.031 Uiso 1 1 calc R
C19 C 0.2805(2) 0.9749(2) 0.40180(19) 0.0213(5) Uani 1 1 d .
S3 S 0.33504(8) 0.68486(6) 0.07453(6) 0.0374(2) Uani 1 1 d .
S4 S -0.09816(7) -0.19800(6) -0.19364(6) 0.03309(18) Uani 1 1 d .
N6 N 0.3171(2) 0.5586(2) -0.01849(17) 0.0280(5) Uani 1 1 d .
N7 N 0.1688(2) 0.43514(19) 0.06023(18) 0.0300(5) Uani 1 1 d .
H7 H 0.1454 0.3642 0.0711 0.036 Uiso 1 1 calc R
N8 N 0.14254(19) 0.24395(18) -0.08737(15) 0.0188(4) Uani 1 1 d .
N9 N 0.0157(2) -0.07145(19) -0.20165(17) 0.0248(5) Uani 1 1 d .
N10 N -0.0550(2) 0.0588(2) -0.08285(18) 0.0299(5) Uani 1 1 d .
H10A H -0.0331 0.1317 -0.0457 0.036 Uiso 1 1 calc R
C20 C 0.1958(2) 0.6460(2) 0.12951(19) 0.0233(5) Uani 1 1 d .
C21 C 0.1566(3) 0.7338(2) 0.1869(2) 0.0259(6) Uani 1 1 d .
H21 H 0.1994 0.8151 0.1920 0.031 Uiso 1 1 calc R
C22 C 0.0534(3) 0.7007(2) 0.2371(2) 0.0288(6) Uani 1 1 d .
H22 H 0.0295 0.7598 0.2784 0.035 Uiso 1 1 calc R
C23 C -0.0138(3) 0.5796(3) 0.2258(2) 0.0303(6) Uani 1 1 d .
H23 H -0.0835 0.5574 0.2588 0.036 Uiso 1 1 calc R
C24 C 0.0228(3) 0.4917(2) 0.1654(2) 0.0286(6) Uani 1 1 d .
H24 H -0.0239 0.4104 0.1564 0.034 Uiso 1 1 calc R
C25 C 0.1284(2) 0.5239(2) 0.11816(19) 0.0223(5) Uani 1 1 d .
C26 C 0.2433(2) 0.4556(2) -0.01254(19) 0.0219(5) Uani 1 1 d .
C27 C 0.2352(2) 0.3444(2) -0.08949(18) 0.0202(5) Uani 1 1 d .
C28 C 0.3197(3) 0.3459(2) -0.1585(2) 0.0296(6) Uani 1 1 d .
H28 H 0.3851 0.4166 -0.1573 0.036 Uiso 1 1 calc R
C29 C 0.3034(3) 0.2389(3) -0.2292(2) 0.0357(7) Uani 1 1 d .
H29 H 0.3568 0.2375 -0.2779 0.043 Uiso 1 1 calc R
C30 C 0.2073(3) 0.1331(3) -0.2280(2) 0.0292(6) Uani 1 1 d .
H30 H 0.1959 0.0602 -0.2746 0.035 Uiso 1 1 calc R
C31 C 0.1299(2) 0.1408(2) -0.15490(18) 0.0196(5) Uani 1 1 d .
C32 C 0.0235(2) 0.0332(2) -0.14821(18) 0.0192(5) Uani 1 1 d .
C33 C -0.1687(2) -0.0239(2) -0.07111(19) 0.0228(5) Uani 1 1 d .
C34 C -0.2489(3) 0.0158(3) -0.0116(2) 0.0291(6) Uani 1 1 d .
H34 H -0.2283 0.0976 0.0197 0.035 Uiso 1 1 calc R
C35 C -0.3607(3) -0.0678(3) 0.0010(2) 0.0359(7) Uani 1 1 d .
H35 H -0.4139 -0.0417 0.0423 0.043 Uiso 1 1 calc R
C36 C -0.3931(3) -0.1881(3) -0.0470(2) 0.0363(7) Uani 1 1 d .
H36 H -0.4680 -0.2433 -0.0381 0.044 Uiso 1 1 calc R
C37 C -0.3145(3) -0.2276(3) -0.1084(2) 0.0312(6) Uani 1 1 d .
H37 H -0.3376 -0.3089 -0.1423 0.037 Uiso 1 1 calc R
C38 C -0.2014(2) -0.1459(2) -0.11938(19) 0.0234(5) Uani 1 1 d .

loop_
_atom_site_aniso_label
_atom_site_aniso_U_11
_atom_site_aniso_U_22
_atom_site_aniso_U_33
_atom_site_aniso_U_23
_atom_site_aniso_U_13
_atom_site_aniso_U_12
S1 0.0428(4) 0.0297(4) 0.0298(4) 0.0128(3) 0.0058(3) 0.0221(3)
S2 0.0339(4) 0.0320(4) 0.0329(4) 0.0115(3) 0.0110(3) 0.0232(3)
N1 0.0324(12) 0.0238(11) 0.0222(11) 0.0097(9) 0.0049(9) 0.0128(9)
N2 0.0274(12) 0.0328(12) 0.0251(11) 0.0159(10) 0.0091(9) 0.0183(10)
N3 0.0192(10) 0.0146(9) 0.0170(10) 0.0020(8) 0.0029(8) 0.0044(8)
N4 0.0260(11) 0.0239(11) 0.0240(11) 0.0051(9) 0.0056(9) 0.0129(9)
N5 0.0430(14) 0.0264(11) 0.0224(11) 0.0112(9) 0.0144(10) 0.0246(10)
C1 0.0257(13) 0.0204(12) 0.0224(13) -0.0013(10) -0.0020(10) 0.0096(10)
C2 0.0297(15) 0.0349(16) 0.0366(16) -0.0048(13) -0.0041(12) 0.0184(13)
C3 0.0220(14) 0.0388(17) 0.056(2) -0.0038(15) 0.0055(14) 0.0126(13)
C4 0.0298(16) 0.0324(16) 0.054(2) 0.0024(14) 0.0172(14) 0.0074(13)
C5 0.0333(15) 0.0233(13) 0.0324(15) 0.0060(11) 0.0113(12) 0.0121(11)
C6 0.0237(13) 0.0191(12) 0.0205(12) 0.0001(9) 0.0029(10) 0.0093(10)
C7 0.0202(12) 0.0166(11) 0.0174(11) 0.0040(9) 0.0000(9) 0.0043(9)
C8 0.0182(12) 0.0154(11) 0.0184(12) 0.0037(9) 0.0003(9) 0.0027(9)
C9 0.0244(13) 0.0231(12) 0.0217(12) 0.0098(10) 0.0064(10) 0.0055(10)
C10 0.0261(14) 0.0304(14) 0.0241(13) 0.0094(11) 0.0118(11) 0.0059(11)
C11 0.0193(12) 0.0240(13) 0.0285(13) 0.0053(10) 0.0105(10) 0.0084(10)
C12 0.0175(11) 0.0150(11) 0.0197(12) 0.0018(9) 0.0034(9) 0.0033(9)
C13 0.0203(12) 0.0171(11) 0.0203(12) 0.0021(9) 0.0039(9) 0.0071(9)
C14 0.0263(13) 0.0200(12) 0.0222(12) 0.0052(10) 0.0031(10) 0.0106(10)
C15 0.0276(14) 0.0308(14) 0.0239(13) 0.0085(11) 0.0058(11) 0.0144(11)
C16 0.0242(13) 0.0304(14) 0.0257(14) 0.0071(11) 0.0038(11) 0.0029(11)
C17 0.0349(15) 0.0183(12) 0.0247(13) 0.0068(10) -0.0007(11) 0.0006(11)
C18 0.0351(15) 0.0164(12) 0.0252(13) 0.0048(10) -0.0023(11) 0.0080(11)
C19 0.0259(13) 0.0196(12) 0.0192(12) 0.0036(9) 0.0006(10) 0.0104(10)
S3 0.0398(4) 0.0202(3) 0.0411(4) 0.0014(3) 0.0190(3) -0.0044(3)
S4 0.0358(4) 0.0169(3) 0.0412(4) -0.0008(3) 0.0097(3) 0.0061(3)
N6 0.0338(13) 0.0214(11) 0.0270(12) 0.0071(9) 0.0102(10) 0.0046(10)
N7 0.0434(14) 0.0161(10) 0.0316(12) 0.0084(9) 0.0205(11) 0.0059(10)
N8 0.0215(10) 0.0189(10) 0.0178(10) 0.0064(8) 0.0039(8) 0.0079(8)
N9 0.0278(12) 0.0204(11) 0.0242(11) 0.0010(9) 0.0054(9) 0.0084(9)
N10 0.0275(12) 0.0176(10) 0.0380(13) -0.0033(9) 0.0160(10) 0.0025(9)
C20 0.0248(13) 0.0196(12) 0.0224(13) 0.0057(10) 0.0010(10) 0.0038(10)
C21 0.0290(14) 0.0175(12) 0.0282(14) 0.0042(10) -0.0034(11) 0.0069(10)
C22 0.0279(14) 0.0286(14) 0.0317(15) 0.0031(11) -0.0004(11) 0.0162(12)
C23 0.0228(13) 0.0340(15) 0.0334(15) 0.0067(12) 0.0051(11) 0.0099(12)
C24 0.0277(14) 0.0229(13) 0.0318(15) 0.0068(11) 0.0078(11) 0.0030(11)
C25 0.0261(13) 0.0176(12) 0.0220(12) 0.0051(10) 0.0045(10) 0.0052(10)
C26 0.0257(13) 0.0189(12) 0.0217(12) 0.0081(10) 0.0060(10) 0.0060(10)
C27 0.0227(12) 0.0206(12) 0.0194(12) 0.0078(10) 0.0039(10) 0.0083(10)
C28 0.0319(15) 0.0258(14) 0.0366(15) 0.0155(12) 0.0180(12) 0.0089(11)
C29 0.0446(18) 0.0358(16) 0.0370(16) 0.0150(13) 0.0277(14) 0.0184(14)
C30 0.0394(16) 0.0265(14) 0.0266(14) 0.0072(11) 0.0149(12) 0.0149(12)
C31 0.0221(12) 0.0220(12) 0.0172(11) 0.0067(9) 0.0039(9) 0.0095(10)
C32 0.0211(12) 0.0198(12) 0.0168(11) 0.0027(9) 0.0007(9) 0.0092(10)
C33 0.0202(12) 0.0242(13) 0.0226(13) 0.0067(10) 0.0013(10) 0.0056(10)
C34 0.0274(14) 0.0340(15) 0.0273(14) 0.0074(12) 0.0064(11) 0.0121(12)
C35 0.0260(14) 0.056(2) 0.0299(15) 0.0162(14) 0.0099(12) 0.0144(14)
C36 0.0208(14) 0.0477(18) 0.0348(16) 0.0180(14) 0.0012(12) -0.0004(12)
C37 0.0280(14) 0.0300(14) 0.0272(14) 0.0120(11) -0.0066(11) -0.0020(11)
C38 0.0213(12) 0.0244(13) 0.0215(12) 0.0050(10) -0.0020(10) 0.0053(10)

loop_
_atom_type_symbol
_atom_type_description
_atom_type_scat_dispersion_real
_atom_type_scat_dispersion_imag
_atom_type_scat_source
C C 0.0033 0.0016 'International Tables Vol C Tables 4.2.6.8 and 6.1.1.4'
H H 0.0000 0.0000 'International Tables Vol C Tables 4.2.6.8 and 6.1.1.4'
N N 0.0061 0.0033 'International Tables Vol C Tables 4.2.6.8 and 6.1.1.4'
S S 0.1246 0.1234 'International Tables Vol C Tables 4.2.6.8 and 6.1.1.4'

loop_
_geom_angle_atom_site_label_1
_geom_angle_atom_site_label_2
_geom_angle_atom_site_label_3
_geom_angle
N1 S1 C1 104.38(12)
N4 S2 C19 103.63(12)
C7 N1 S1 119.80(19)
C6 N2 H2 118.0
C7 N2 H2 118.0
C7 N2 C6 123.9(2)
C8 N3 C12 118.7(2)
C13 N4 S2 119.45(19)
C13 N5 H5 118.8
C13 N5 C14 122.3(2)
C14 N5 H5 118.8
C2 C1 S1 120.6(2)
C2 C1 C6 120.2(3)
C6 C1 S1 119.2(2)
C1 C2 H2A 120.1
C1 C2 C3 119.8(3)
C3 C2 H2A 120.1
C2 C3 H3 119.8
C4 C3 C2 120.3(3)
C4 C3 H3 119.8
C3 C4 H4 120.0
C3 C4 C5 120.0(3)
C5 C4 H4 120.0
C4 C5 H5A 120.1
C6 C5 C4 119.8(3)
C6 C5 H5A 120.1
C1 C6 N2 120.2(2)
C5 C6 N2 119.9(2)
C5 C6 C1 119.8(2)
N1 C7 N2 126.9(2)
N1 C7 C8 119.0(2)
N2 C7 C8 114.0(2)
N3 C8 C7 115.4(2)
N3 C8 C9 122.4(2)
C9 C8 C7 122.1(2)
C8 C9 H9 120.9
C8 C9 C10 118.2(2)
C10 C9 H9 120.9
C9 C10 H10 119.9
C11 C10 C9 120.3(2)
C11 C10 H10 119.9
C10 C11 H11 121.2
C10 C11 C12 117.5(2)
C12 C11 H11 121.2
N3 C12 C11 122.9(2)
N3 C12 C13 115.2(2)
C11 C12 C13 121.9(2)
N4 C13 N5 126.6(2)
N4 C13 C12 119.2(2)
N5 C13 C12 114.2(2)
N5 C14 C19 119.4(2)
C15 C14 N5 120.7(2)
C15 C14 C19 119.9(2)
C14 C15 H15 119.9
C16 C15 C14 120.1(2)
C16 C15 H15 119.9
C15 C16 H16 120.0
C17 C16 C15 120.0(3)
C17 C16 H16 120.0
C16 C17 H17 119.8
C16 C17 C18 120.3(2)
C18 C17 H17 119.8
C17 C18 H18 120.0
C17 C18 C19 120.0(2)
C19 C18 H18 120.0
C14 C19 S2 118.84(19)
C18 C19 S2 121.6(2)
C18 C19 C14 119.5(2)
N6 S3 C20 104.01(12)
N9 S4 C38 104.98(12)
C26 N6 S3 119.69(19)
C25 N7 H7 118.4
C26 N7 H7 118.4
C26 N7 C25 123.2(2)
C27 N8 C31 118.7(2)
C32 N9 S4 121.22(19)
C32 N10 H10A 117.4
C32 N10 C33 125.2(2)
C33 N10 H10A 117.4
C21 C20 S3 121.2(2)
C21 C20 C25 120.1(2)
C25 C20 S3 118.6(2)
C20 C21 H21 120.0
C20 C21 C22 120.0(2)
C22 C21 H21 120.0
C21 C22 H22 120.0
C23 C22 C21 120.0(3)
C23 C22 H22 120.0
C22 C23 H23 120.0
C24 C23 C22 119.9(3)
C24 C23 H23 120.0
C23 C24 H24 119.8
C25 C24 C23 120.4(3)
C25 C24 H24 119.8
C20 C25 N7 119.9(2)
C24 C25 N7 120.6(2)
C24 C25 C20 119.5(2)
N6 C26 N7 126.3(2)
N6 C26 C27 119.6(2)
N7 C26 C27 114.0(2)
N8 C27 C26 115.7(2)
N8 C27 C28 122.7(2)
C28 C27 C26 121.5(2)
C27 C28 H28 121.1
C29 C28 C27 117.7(2)
C29 C28 H28 121.1
C28 C29 H29 119.8
C28 C29 C30 120.3(2)
C30 C29 H29 119.8
C29 C30 H30 121.3
C31 C30 C29 117.4(2)
C31 C30 H30 121.3
N8 C31 C30 123.1(2)
N8 C31 C32 115.4(2)
C30 C31 C32 121.5(2)
N9 C32 N10 127.1(2)
N9 C32 C31 118.7(2)
N10 C32 C31 114.3(2)
C34 C33 N10 120.0(2)
C34 C33 C38 119.9(2)
C38 C33 N10 120.1(2)
C33 C34 H34 120.3
C33 C34 C35 119.4(3)
C35 C34 H34 120.3
C34 C35 H35 119.7
C36 C35 C34 120.6(3)
C36 C35 H35 119.7
C35 C36 H36 120.0
C35 C36 C37 120.1(3)
C37 C36 H36 120.0
C36 C37 H37 120.1
C36 C37 C38 119.9(3)
C38 C37 H37 120.1
C33 C38 S4 120.3(2)
C37 C38 S4 119.6(2)
C37 C38 C33 120.1(3)

loop_
_geom_bond_atom_site_label_1
_geom_bond_atom_site_label_2
_geom_bond_distance
S1 N1 1.705(2)
S1 C1 1.768(3)
S2 N4 1.696(2)
S2 C19 1.761(3)
N1 C7 1.285(3)
N2 H2 0.8600
N2 C6 1.399(3)
N2 C7 1.358(3)
N3 C8 1.339(3)
N3 C12 1.340(3)
N4 C13 1.281(3)
N5 H5 0.8600
N5 C13 1.362(3)
N5 C14 1.398(3)
C1 C2 1.380(4)
C1 C6 1.389(4)
C2 H2A 0.9300
C2 C3 1.387(5)
C3 H3 0.9300
C3 C4 1.373(5)
C4 H4 0.9300
C4 C5 1.393(4)
C5 H5A 0.9300
C5 C6 1.383(4)
C7 C8 1.489(3)
C8 C9 1.382(3)
C9 H9 0.9300
C9 C10 1.386(4)
C10 H10 0.9300
C10 C11 1.384(4)
C11 H11 0.9300
C11 C12 1.388(3)
C12 C13 1.488(3)
C14 C15 1.384(4)
C14 C19 1.400(3)
C15 H15 0.9300
C15 C16 1.383(4)
C16 H16 0.9300
C16 C17 1.383(4)
C17 H17 0.9300
C17 C18 1.385(4)
C18 H18 0.9300
C18 C19 1.388(4)
S3 N6 1.700(2)
S3 C20 1.762(3)
S4 N9 1.687(2)
S4 C38 1.767(3)
N6 C26 1.283(3)
N7 H7 0.8600
N7 C25 1.400(3)
N7 C26 1.362(3)
N8 C27 1.334(3)
N8 C31 1.335(3)
N9 C32 1.284(3)
N10 H10A 0.8600
N10 C32 1.357(3)
N10 C33 1.397(3)
C20 C21 1.380(4)
C20 C25 1.396(3)
C21 H21 0.9300
C21 C22 1.388(4)
C22 H22 0.9300
C22 C23 1.383(4)
C23 H23 0.9300
C23 C24 1.382(4)
C24 H24 0.9300
C24 C25 1.382(4)
C26 C27 1.483(3)
C27 C28 1.388(4)
C28 H28 0.9300
C28 C29 1.381(4)
C29 H29 0.9300
C29 C30 1.393(4)
C30 H30 0.9300
C30 C31 1.381(4)
C31 C32 1.488(3)
C33 C34 1.382(4)
C33 C38 1.390(4)
C34 H34 0.9300
C34 C35 1.392(4)
C35 H35 0.9300
C35 C36 1.371(5)
C36 H36 0.9300
C36 C37 1.382(4)
C37 H37 0.9300
C37 C38 1.384(4)

loop_
_geom_torsion_atom_site_label_1
_geom_torsion_atom_site_label_2
_geom_torsion_atom_site_label_3
_geom_torsion_atom_site_label_4
_geom_torsion
S1 N1 C7 N2 -3.0(4)
S1 N1 C7 C8 179.35(17)
S1 C1 C2 C3 -179.8(2)
S1 C1 C6 N2 2.0(3)
S1 C1 C6 C5 179.9(2)
S2 N4 C13 N5 4.4(4)
S2 N4 C13 C12 -175.47(17)
N1 S1 C1 C2 161.2(2)
N1 S1 C1 C6 -18.1(2)
N1 C7 C8 N3 -171.1(2)
N1 C7 C8 C9 12.8(4)
N2 C7 C8 N3 10.9(3)
N2 C7 C8 C9 -165.2(2)
N3 C8 C9 C10 -1.6(4)
N3 C12 C13 N4 -172.9(2)
N3 C12 C13 N5 7.2(3)
N4 S2 C19 C14 21.8(2)
N4 S2 C19 C18 -160.6(2)
N5 C14 C15 C16 175.9(2)
N5 C14 C19 S2 0.3(3)
N5 C14 C19 C18 -177.3(2)
C1 S1 N1 C7 18.9(2)
C1 C2 C3 C4 -0.2(5)
C2 C1 C6 N2 -177.3(2)
C2 C1 C6 C5 0.6(4)
C2 C3 C4 C5 0.7(5)
C3 C4 C5 C6 -0.5(4)
C4 C5 C6 N2 177.8(3)
C4 C5 C6 C1 -0.1(4)
C6 N2 C7 N1 -19.0(4)
C6 N2 C7 C8 158.7(2)
C6 C1 C2 C3 -0.5(4)
C7 N2 C6 C1 18.5(4)
C7 N2 C6 C5 -159.3(2)
C7 C8 C9 C10 174.2(2)
C8 N3 C12 C11 1.0(3)
C8 N3 C12 C13 179.2(2)
C8 C9 C10 C11 1.8(4)
C9 C10 C11 C12 -0.6(4)
C10 C11 C12 N3 -0.9(4)
C10 C11 C12 C13 -178.9(2)
C11 C12 C13 N4 5.3(4)
C11 C12 C13 N5 -174.6(2)
C12 N3 C8 C7 -175.8(2)
C12 N3 C8 C9 0.3(3)
C13 N5 C14 C15 154.4(3)
C13 N5 C14 C19 -26.4(4)
C14 N5 C13 N4 25.2(4)
C14 N5 C13 C12 -154.9(2)
C14 C15 C16 C17 1.9(4)
C15 C14 C19 S2 179.5(2)
C15 C14 C19 C18 1.9(4)
C15 C16 C17 C18 0.8(4)
C16 C17 C18 C19 -2.3(4)
C17 C18 C19 S2 -176.6(2)
C17 C18 C19 C14 0.9(4)
C19 S2 N4 C13 -24.5(2)
C19 C14 C15 C16 -3.3(4)
S3 N6 C26 N7 3.8(4)
S3 N6 C26 C27 -175.38(19)
S3 C20 C21 C22 -174.0(2)
S3 C20 C25 N7 -2.8(3)
S3 C20 C25 C24 176.5(2)
S4 N9 C32 N10 -1.9(4)
S4 N9 C32 C31 177.06(17)
N6 S3 C20 C21 -161.0(2)
N6 S3 C20 C25 22.1(2)
N6 C26 C27 N8 -170.1(2)
N6 C26 C27 C28 10.2(4)
N7 C26 C27 N8 10.6(3)
N7 C26 C27 C28 -169.1(3)
N8 C27 C28 C29 1.9(4)
N8 C31 C32 N9 -171.2(2)
N8 C31 C32 N10 7.9(3)
N9 S4 C38 C33 -8.6(2)
N9 S4 C38 C37 172.3(2)
N10 C33 C34 C35 -178.8(3)
N10 C33 C38 S4 1.4(3)
N10 C33 C38 C37 -179.5(2)
C20 S3 N6 C26 -23.1(3)
C20 C21 C22 C23 -3.0(4)
C21 C20 C25 N7 -179.7(2)
C21 C20 C25 C24 -0.4(4)
C21 C22 C23 C24 0.7(4)
C22 C23 C24 C25 1.7(4)
C23 C24 C25 N7 177.4(3)
C23 C24 C25 C20 -1.9(4)
C25 N7 C26 N6 22.6(4)
C25 N7 C26 C27 -158.1(2)
C25 C20 C21 C22 2.8(4)
C26 N7 C25 C20 -22.0(4)
C26 N7 C25 C24 158.7(3)
C26 C27 C28 C29 -178.4(3)
C27 N8 C31 C30 -0.8(4)
C27 N8 C31 C32 -179.4(2)
C27 C28 C29 C30 -2.0(5)
C28 C29 C30 C31 0.8(4)
C29 C30 C31 N8 0.6(4)
C29 C30 C31 C32 179.2(3)
C30 C31 C32 N9 10.2(4)
C30 C31 C32 N10 -170.7(2)
C31 N8 C27 C26 179.8(2)
C31 N8 C27 C28 -0.5(4)
C32 N10 C33 C34 -171.9(3)
C32 N10 C33 C38 8.0(4)
C33 N10 C32 N9 -8.2(4)
C33 N10 C32 C31 172.8(2)
C33 C34 C35 C36 -1.5(4)
C34 C33 C38 S4 -178.8(2)
C34 C33 C38 C37 0.4(4)
C34 C35 C36 C37 0.0(4)
C35 C36 C37 C38 1.7(4)
C36 C37 C38 S4 177.3(2)
C36 C37 C38 C33 -1.9(4)
C38 S4 N9 C32 8.9(2)
C38 C33 C34 C35 1.3(4)
